data_2016410
loop_
_publ_author_name
'Wang, Xin-Qiang'
'Yu, Wen-Tao'
'Xu, Dong'
'Fan, Jian-Dong'
'Zhang, Guang-Hui'
'Ren, Quan'

_publ_section_title
;
 Tetraphenylphosphonium
 bis(2-thioxo-1,3-dithiole-4,5-dithiolato)aurate(III) acetone solvate
 and ethyltriphenylphosphonium
 bis(2-thioxo-1,3-dithiole-4,5-dithiolato)aurate(III)
;
_journal_coeditor_code SK3168
_journal_issue 1
_journal_name_full 'Acta Crystallographica Section C'
_journal_page_first m46
_journal_page_last m49
_journal_paper_doi 10.1107/S010827010706074X
_journal_volume 64
_journal_year 2008
_chemical_formula_iupac '(C24 H20 P) [Au (C3 S5)2] , C3 H6 O'
_chemical_formula_moiety 'C24 H20 P + , C6 Au S10 - , C3 H6 O'
_chemical_formula_sum 'C33 H26 Au O P S10'
_chemical_formula_weight 987.07
_chemical_name_systematic
;
Tetraphenylphosphonium bis(2-thioxo-1,3-dithiole-4,5-dithiolato)aurate(III)
acetone solvate
;
_space_group_IT_number 13
_symmetry_cell_setting monoclinic
_symmetry_space_group_name_Hall '-P 2yc'
_symmetry_space_group_name_H-M 'P 1 2/c 1'
_atom_sites_solution_hydrogens geom
_atom_sites_solution_primary direct
_atom_sites_solution_secondary difmap
_audit_creation_method SHELXL97
_cell_angle_alpha 90.00
_cell_angle_beta 115.7720(10)
_cell_angle_gamma 90.00
_cell_formula_units_Z 4
_cell_length_a 24.4198(7)
_cell_length_b 7.4511(2)
_cell_length_c 23.1654(6)
_cell_measurement_reflns_used 6858
_cell_measurement_temperature 296(2)
_cell_measurement_theta_max 27.48
_cell_measurement_theta_min 2.50
_cell_volume 3795.78(18)
_computing_cell_refinement 'APEX2 (Bruker, 2005)'
_computing_data_collection 'APEX2 (Bruker, 2005)'
_computing_data_reduction 'APEX2 (Bruker, 2005)'
_computing_molecular_graphics 'SHELXTL (Bruker, 1997)'
_computing_publication_material 'WinGX (Farrugia, 1999)'
_computing_structure_refinement 'SHELXL97 (Sheldrick, 1997)'
_computing_structure_solution 'SIR97 (Altomare <i>et al.</i>,  1999)'
_diffrn_ambient_temperature 296(2)
_diffrn_measured_fraction_theta_full 1.000
_diffrn_measured_fraction_theta_max 1.000
_diffrn_measurement_device_type 'Bruker APEXII CCD area-detector'
_diffrn_measurement_method '\f and \w'
_diffrn_radiation_monochromator graphite
_diffrn_radiation_source 'fine-focus sealed tube'
_diffrn_radiation_type MoK\a
_diffrn_radiation_wavelength 0.71073
_diffrn_reflns_av_R_equivalents 0.0241
_diffrn_reflns_av_sigmaI/netI 0.0231
_diffrn_reflns_limit_h_max 27
_diffrn_reflns_limit_h_min -31
_diffrn_reflns_limit_k_max 8
_diffrn_reflns_limit_k_min -9
_diffrn_reflns_limit_l_max 30
_diffrn_reflns_limit_l_min -30
_diffrn_reflns_number 33785
_diffrn_reflns_theta_full 27.51
_diffrn_reflns_theta_max 27.51
_diffrn_reflns_theta_min 0.93
_diffrn_standards_number 0
_exptl_absorpt_coefficient_mu 4.495
_exptl_absorpt_correction_T_max 0.508
_exptl_absorpt_correction_T_min 0.379
_exptl_absorpt_correction_type multi-scan
_exptl_absorpt_process_details '(APEX2; Bruker, 2005)'
_exptl_crystal_colour brown
_exptl_crystal_density_diffrn 1.727
_exptl_crystal_density_method 'not measured'
_exptl_crystal_description prism
_exptl_crystal_F_000 1944
_exptl_crystal_size_max 0.24
_exptl_crystal_size_mid 0.23
_exptl_crystal_size_min 0.15
_refine_diff_density_max 0.623
_refine_diff_density_min -0.438
_refine_ls_extinction_coef 0.00015(3)
_refine_ls_extinction_expression Fc^*^=kFc[1+0.001xFc^2^\l^3^/sin(2\q)]^-1/4^
_refine_ls_extinction_method 'SHELXL97 (Sheldrick, 1997)'
_refine_ls_goodness_of_fit_ref 1.026
_refine_ls_hydrogen_treatment constr
_refine_ls_matrix_type full
_refine_ls_number_parameters 419
_refine_ls_number_reflns 8724
_refine_ls_number_restraints 14
_refine_ls_restrained_S_all 1.056
_refine_ls_R_factor_all 0.0304
_refine_ls_R_factor_gt 0.0226
_refine_ls_shift/su_max 0.004
_refine_ls_shift/su_mean 0.000
_refine_ls_structure_factor_coef Fsqd
_refine_ls_weighting_details 'calc w = 1/[\s^2^(Fo^2^)+(0.0246P)^2^+1.8915P] where P=(Fo^2^+2Fc^2^)/3'
_refine_ls_weighting_scheme calc
_refine_ls_wR_factor_gt 0.0496
_refine_ls_wR_factor_ref 0.0536
_reflns_number_gt 7545
_reflns_number_total 8724
_reflns_threshold_expression I>2\s(I)
_cod_data_source_file sk3168.cif
_cod_data_source_block I
_cod_original_sg_symbol_H-M P2/c
_cod_database_code 2016410
_cod_database_fobs_code 2016410

loop_
_symmetry_equiv_pos_as_xyz
'x, y, z'
'-x, y, -z+1/2'
'-x, -y, -z'
'x, -y, z-1/2'

loop_
_atom_site_type_symbol
_atom_site_label
_atom_site_fract_x
_atom_site_fract_y
_atom_site_fract_z
_atom_site_U_iso_or_equiv
_atom_site_adp_type
_atom_site_calc_flag
_atom_site_refinement_flags
_atom_site_occupancy
Au Au1 0.743045(4) 0.072091(14) 0.744125(4) 0.03323(4) Uani d . 1
C C1 0.61106(18) 0.5443(5) 0.54607(16) 0.0647(10) Uani d . 1
C C2 0.67440(12) 0.3955(4) 0.65743(13) 0.0381(6) Uani d . 1
C C3 0.67318(12) 0.2724(4) 0.61440(12) 0.0408(6) Uani d . 1
C C4 0.81844(13) -0.1314(4) 0.87232(13) 0.0436(7) Uani d . 1
C C5 0.81351(13) -0.2546(4) 0.82822(13) 0.0420(7) Uani d . 1
C C6 0.8809(2) -0.4073(5) 0.93658(17) 0.0773(13) Uani d . 1
C C7 0.50051(12) 0.1656(4) 0.68865(12) 0.0371(6) Uani d . 1
C C8 0.45587(15) 0.0332(4) 0.66528(15) 0.0501(8) Uani d . 1
H H8 0.4262 0.0264 0.6802 0.060 Uiso calc R 1
C C9 0.45560(16) -0.0872(4) 0.62025(15) 0.0557(8) Uani d . 1
H H9 0.4256 -0.1749 0.6046 0.067 Uiso calc R 1
C C10 0.49958(16) -0.0784(4) 0.59830(15) 0.0531(8) Uani d . 1
H H10 0.4991 -0.1597 0.5676 0.064 Uiso calc R 1
C C11 0.54409(15) 0.0500(5) 0.62151(16) 0.0545(8) Uani d . 1
H H11 0.5740 0.0545 0.6068 0.065 Uiso calc R 1
C C12 0.54496(13) 0.1734(4) 0.66678(14) 0.0453(7) Uani d . 1
H H12 0.5752 0.2606 0.6823 0.054 Uiso calc R 1
C C13 0.56529(12) 0.4570(4) 0.78121(13) 0.0377(6) Uani d . 1
C C14 0.60901(14) 0.4460(4) 0.84412(14) 0.0519(8) Uani d . 1
H H14 0.6069 0.3566 0.8711 0.062 Uiso calc R 1
C C15 0.65604(16) 0.5705(5) 0.86636(17) 0.0647(10) Uani d . 1
H H15 0.6853 0.5649 0.9087 0.078 Uiso calc R 1
C C16 0.65990(15) 0.7007(5) 0.82693(17) 0.0580(9) Uani d . 1
H H16 0.6921 0.7818 0.8423 0.070 Uiso calc R 1
C C17 0.61632(14) 0.7126(4) 0.76451(16) 0.0513(8) Uani d . 1
H H17 0.6190 0.8020 0.7378 0.062 Uiso calc R 1
C C18 0.56901(14) 0.5928(4) 0.74156(14) 0.0457(7) Uani d . 1
H H18 0.5394 0.6020 0.6995 0.055 Uiso calc R 1
C C19 0.93779(12) 0.5504(4) 0.70427(13) 0.0393(6) Uani d . 1
C C20 0.88291(14) 0.5617(5) 0.70767(17) 0.0561(9) Uani d . 1
H H20 0.8765 0.6514 0.7320 0.067 Uiso calc R 1
C C21 0.83756(17) 0.4391(6) 0.6748(2) 0.0745(12) Uani d . 1
H H21 0.8006 0.4461 0.6772 0.089 Uiso calc R 1
C C22 0.84676(17) 0.3076(5) 0.63892(18) 0.0700(11) Uani d . 1
H H22 0.8160 0.2254 0.6171 0.084 Uiso calc R 1
C C23 0.90077(16) 0.2956(5) 0.63477(16) 0.0587(9) Uani d . 1
H H23 0.9065 0.2067 0.6097 0.070 Uiso calc R 1
C C24 0.94674(15) 0.4154(4) 0.66771(15) 0.0510(8) Uani d . 1
H H24 0.9838 0.4062 0.6656 0.061 Uiso calc R 1
C C25 0.98150(12) 0.8390(4) 0.80145(12) 0.0384(6) Uani d . 1
C C26 0.93880(14) 0.9737(4) 0.77422(15) 0.0513(8) Uani d . 1
H H26 0.9198 0.9876 0.7299 0.062 Uiso calc R 1
C C27 0.92444(16) 1.0866(5) 0.81239(18) 0.0595(9) Uani d . 1
H H27 0.8955 1.1762 0.7938 0.071 Uiso calc R 1
C C28 0.95230(19) 1.0684(5) 0.87763(19) 0.0657(10) Uani d . 1
H H28 0.9421 1.1448 0.9032 0.079 Uiso calc R 1
C C29 0.9952(2) 0.9371(6) 0.90531(18) 0.0738(12) Uani d . 1
H H29 1.0145 0.9256 0.9497 0.089 Uiso calc R 1
C C30 1.00990(16) 0.8216(5) 0.86709(15) 0.0572(9) Uani d . 1
H H30 1.0389 0.7325 0.8859 0.069 Uiso calc R 1
P P1 0.5000 0.31188(14) 0.7500 0.0353(2) Uani d S 1
P P2 1.0000 0.69624(14) 0.7500 0.0360(2) Uani d S 1
S S1 0.56884(7) 0.6801(2) 0.48764(5) 0.1163(6) Uani d U 1
S S2 0.63706(4) 0.59766(11) 0.62603(4) 0.0564(2) Uani d . 1
S S3 0.63422(4) 0.33387(14) 0.53405(4) 0.0623(2) Uani d . 1
S S4 0.70838(4) 0.36335(10) 0.74012(3) 0.04252(17) Uani d . 1
S S5 0.70504(4) 0.05928(10) 0.63341(3) 0.04545(17) Uani d . 1
S S6 0.78624(4) 0.08266(10) 0.85538(3) 0.04876(19) Uani d . 1
S S7 0.77268(4) -0.22242(10) 0.74579(3) 0.04580(17) Uani d . 1
S S8 0.86143(5) -0.19546(14) 0.95187(4) 0.0709(3) Uani d . 1
S S9 0.84996(5) -0.45844(12) 0.85599(4) 0.0633(3) Uani d . 1
S S10 0.92384(9) -0.5475(2) 0.99244(6) 0.1455(8) Uani d U 1
O O1 0.8261(3) 0.0873(8) 1.0601(4) 0.218(3) Uani d . 1
C C31 0.7672(6) 0.3303(12) 1.0190(5) 0.369(11) Uani d D 1
H H31A 0.7706 0.3740 1.0594 0.553 Uiso calc R 1
H H31B 0.7271 0.3549 0.9862 0.553 Uiso calc R 1
H H31C 0.7968 0.3892 1.0086 0.553 Uiso calc R 1
C C32 0.7782(4) 0.1340(11) 1.0232(3) 0.160(4) Uani d D 1
C C33 0.7244(4) 0.0304(16) 0.9827(4) 0.274(8) Uani d D 1
H H33A 0.7335 -0.0954 0.9892 0.410 Uiso calc R 1
H H33B 0.7126 0.0599 0.9385 0.410 Uiso calc R 1
H H33C 0.6917 0.0586 0.9936 0.410 Uiso calc R 1

loop_
_atom_site_aniso_label
_atom_site_aniso_U_11
_atom_site_aniso_U_22
_atom_site_aniso_U_33
_atom_site_aniso_U_12
_atom_site_aniso_U_13
_atom_site_aniso_U_23
Au1 0.03741(6) 0.02613(6) 0.03684(6) 0.00169(4) 0.01677(4) 0.00220(4)
C1 0.074(2) 0.077(3) 0.0472(17) 0.028(2) 0.0295(17) 0.0220(17)
C2 0.0420(15) 0.0327(16) 0.0403(14) 0.0040(12) 0.0186(12) 0.0066(11)
C3 0.0425(15) 0.0407(17) 0.0374(13) 0.0031(13) 0.0156(12) 0.0071(12)
C4 0.0494(17) 0.0389(17) 0.0409(14) 0.0064(13) 0.0181(13) 0.0067(12)
C5 0.0484(16) 0.0319(17) 0.0433(14) 0.0063(13) 0.0177(13) 0.0086(12)
C6 0.104(3) 0.075(3) 0.0485(19) 0.039(2) 0.030(2) 0.0207(18)
C7 0.0418(15) 0.0349(16) 0.0345(13) 0.0017(12) 0.0164(12) 0.0009(11)
C8 0.0565(19) 0.050(2) 0.0531(17) -0.0114(15) 0.0326(15) -0.0079(14)
C9 0.067(2) 0.047(2) 0.0545(18) -0.0144(16) 0.0279(16) -0.0118(15)
C10 0.063(2) 0.050(2) 0.0439(16) 0.0076(16) 0.0211(15) -0.0080(14)
C11 0.0509(18) 0.065(2) 0.0552(18) 0.0056(16) 0.0297(15) -0.0057(16)
C12 0.0417(15) 0.048(2) 0.0474(15) -0.0020(13) 0.0204(13) -0.0036(14)
C13 0.0395(14) 0.0336(17) 0.0416(14) 0.0000(12) 0.0192(12) -0.0034(11)
C14 0.0506(18) 0.054(2) 0.0446(16) -0.0060(15) 0.0148(14) 0.0038(14)
C15 0.053(2) 0.074(3) 0.0533(19) -0.0146(19) 0.0099(16) -0.0058(18)
C16 0.0466(18) 0.052(2) 0.079(2) -0.0125(15) 0.0312(17) -0.0189(18)
C17 0.0555(18) 0.0386(18) 0.069(2) -0.0047(15) 0.0355(17) -0.0022(15)
C18 0.0485(17) 0.0410(19) 0.0476(15) 0.0016(14) 0.0208(14) 0.0028(13)
C19 0.0399(14) 0.0374(17) 0.0411(14) -0.0014(12) 0.0179(12) 0.0014(12)
C20 0.0453(17) 0.060(2) 0.068(2) -0.0080(16) 0.0291(16) -0.0178(17)
C21 0.051(2) 0.082(3) 0.099(3) -0.021(2) 0.040(2) -0.028(2)
C22 0.063(2) 0.066(3) 0.079(2) -0.0253(19) 0.029(2) -0.022(2)
C23 0.066(2) 0.048(2) 0.062(2) -0.0096(17) 0.0284(17) -0.0155(16)
C24 0.0500(17) 0.049(2) 0.0573(18) -0.0023(15) 0.0269(15) -0.0079(15)
C25 0.0411(15) 0.0371(17) 0.0388(13) -0.0010(12) 0.0189(12) -0.0012(12)
C26 0.0535(18) 0.051(2) 0.0485(16) 0.0083(15) 0.0212(15) 0.0012(14)
C27 0.061(2) 0.045(2) 0.077(2) 0.0090(16) 0.0341(19) -0.0015(17)
C28 0.081(3) 0.057(2) 0.074(2) 0.000(2) 0.048(2) -0.0170(19)
C29 0.094(3) 0.080(3) 0.0492(19) 0.016(2) 0.033(2) -0.0071(19)
C30 0.067(2) 0.057(2) 0.0456(16) 0.0149(17) 0.0230(16) 0.0016(15)
P1 0.0373(5) 0.0340(6) 0.0344(5) 0.000 0.0154(4) 0.000
P2 0.0363(5) 0.0360(6) 0.0371(5) 0.000 0.0171(4) 0.000
S1 0.1541(12) 0.1358(12) 0.0627(6) 0.0918(10) 0.0506(7) 0.0565(7)
S2 0.0747(6) 0.0461(5) 0.0492(4) 0.0232(4) 0.0275(4) 0.0160(4)
S3 0.0767(6) 0.0712(7) 0.0354(4) 0.0186(5) 0.0210(4) 0.0086(4)
S4 0.0572(4) 0.0295(4) 0.0365(3) 0.0088(3) 0.0163(3) 0.0014(3)
S5 0.0601(5) 0.0366(4) 0.0393(3) 0.0054(3) 0.0212(3) -0.0013(3)
S6 0.0680(5) 0.0368(4) 0.0391(3) 0.0103(4) 0.0211(3) 0.0006(3)
S7 0.0591(4) 0.0314(4) 0.0410(4) 0.0104(3) 0.0163(3) 0.0003(3)
S8 0.0957(7) 0.0706(7) 0.0383(4) 0.0295(6) 0.0215(4) 0.0105(4)
S9 0.0852(6) 0.0460(5) 0.0523(4) 0.0276(5) 0.0239(4) 0.0124(4)
S10 0.2187(18) 0.1316(13) 0.0624(7) 0.1149(13) 0.0389(9) 0.0432(8)
O1 0.155(5) 0.187(6) 0.270(8) 0.030(4) 0.053(5) 0.076(5)
C31 0.50(2) 0.166(10) 0.273(14) 0.123(13) 0.014(14) -0.009(10)
C32 0.223(9) 0.174(7) 0.122(5) 0.117(7) 0.111(6) 0.070(5)
C33 0.268(11) 0.463(19) 0.148(7) -0.239(13) 0.145(8) -0.135(10)

loop_
_atom_type_symbol
_atom_type_description
_atom_type_scat_dispersion_real
_atom_type_scat_dispersion_imag
_atom_type_scat_source
C C 0.0033 0.0016 'International Tables Vol C Tables 4.2.6.8 and 6.1.1.4'
H H 0.0000 0.0000 'International Tables Vol C Tables 4.2.6.8 and 6.1.1.4'
O O 0.0106 0.0060 'International Tables Vol C Tables 4.2.6.8 and 6.1.1.4'
P P 0.1023 0.0942 'International Tables Vol C Tables 4.2.6.8 and 6.1.1.4'
S S 0.1246 0.1234 'International Tables Vol C Tables 4.2.6.8 and 6.1.1.4'
Au Au -2.0133 8.8022 'International Tables Vol C Tables 4.2.6.8 and 6.1.1.4'

loop_
_geom_angle_atom_site_label_1
_geom_angle_atom_site_label_2
_geom_angle_atom_site_label_3
_geom_angle_site_symmetry_1
_geom_angle_site_symmetry_3
_geom_angle
_geom_angle_publ_flag
S7 Au1 S4 . . 177.20(3) y
S7 Au1 S5 . . 87.20(3) y
S4 Au1 S5 . . 91.76(3) y
S7 Au1 S6 . . 91.48(3) y
S4 Au1 S6 . . 89.68(3) y
S5 Au1 S6 . . 176.97(3) y
S1 C1 S2 . . 123.3(2) ?
S1 C1 S3 . . 123.8(2) ?
S2 C1 S3 . . 112.88(18) ?
C3 C2 S4 . . 124.6(2) ?
C3 C2 S2 . . 116.1(2) ?
S4 C2 S2 . . 119.30(16) ?
C2 C3 S5 . . 124.9(2) ?
C2 C3 S3 . . 116.0(2) ?
S5 C3 S3 . . 119.13(17) ?
C5 C4 S8 . . 115.5(2) ?
C5 C4 S6 . . 124.9(2) ?
S8 C4 S6 . . 119.53(18) ?
C4 C5 S9 . . 117.1(2) ?
C4 C5 S7 . . 124.0(2) ?
S9 C5 S7 . . 118.88(17) ?
S10 C6 S9 . . 122.9(2) ?
S10 C6 S8 . . 124.0(2) ?
S9 C6 S8 . . 113.16(19) ?
C12 C7 C8 . . 119.5(3) ?
C12 C7 P1 . . 122.7(2) ?
C8 C7 P1 . . 117.6(2) ?
C9 C8 C7 . . 120.1(3) ?
C9 C8 H8 . . 119.9 ?
C7 C8 H8 . . 119.9 ?
C8 C9 C10 . . 120.2(3) ?
C8 C9 H9 . . 119.9 ?
C10 C9 H9 . . 119.9 ?
C11 C10 C9 . . 120.1(3) ?
C11 C10 H10 . . 119.9 ?
C9 C10 H10 . . 119.9 ?
C10 C11 C12 . . 120.5(3) ?
C10 C11 H11 . . 119.7 ?
C12 C11 H11 . . 119.7 ?
C7 C12 C11 . . 119.5(3) ?
C7 C12 H12 . . 120.3 ?
C11 C12 H12 . . 120.3 ?
C14 C13 C18 . . 119.6(3) ?
C14 C13 P1 . . 122.1(2) ?
C18 C13 P1 . . 118.1(2) ?
C13 C14 C15 . . 119.1(3) ?
C13 C14 H14 . . 120.5 ?
C15 C14 H14 . . 120.5 ?
C16 C15 C14 . . 120.9(3) ?
C16 C15 H15 . . 119.6 ?
C14 C15 H15 . . 119.6 ?
C15 C16 C17 . . 120.2(3) ?
C15 C16 H16 . . 119.9 ?
C17 C16 H16 . . 119.9 ?
C18 C17 C16 . . 120.1(3) ?
C18 C17 H17 . . 119.9 ?
C16 C17 H17 . . 119.9 ?
C17 C18 C13 . . 120.1(3) ?
C17 C18 H18 . . 119.9 ?
C13 C18 H18 . . 119.9 ?
C20 C19 C24 . . 119.5(3) ?
C20 C19 P2 . . 121.6(2) ?
C24 C19 P2 . . 118.7(2) ?
C19 C20 C21 . . 119.7(3) ?
C19 C20 H20 . . 120.2 ?
C21 C20 H20 . . 120.2 ?
C22 C21 C20 . . 120.3(3) ?
C22 C21 H21 . . 119.8 ?
C20 C21 H21 . . 119.8 ?
C21 C22 C23 . . 120.6(3) ?
C21 C22 H22 . . 119.7 ?
C23 C22 H22 . . 119.7 ?
C22 C23 C24 . . 119.9(3) ?
C22 C23 H23 . . 120.1 ?
C24 C23 H23 . . 120.1 ?
C23 C24 C19 . . 120.0(3) ?
C23 C24 H24 . . 120.0 ?
C19 C24 H24 . . 120.0 ?
C30 C25 C26 . . 119.3(3) ?
C30 C25 P2 . . 121.8(2) ?
C26 C25 P2 . . 118.9(2) ?
C27 C26 C25 . . 120.2(3) ?
C27 C26 H26 . . 119.9 ?
C25 C26 H26 . . 119.9 ?
C28 C27 C26 . . 120.5(3) ?
C28 C27 H27 . . 119.8 ?
C26 C27 H27 . . 119.8 ?
C27 C28 C29 . . 119.9(3) ?
C27 C28 H28 . . 120.0 ?
C29 C28 H28 . . 120.0 ?
C28 C29 C30 . . 120.0(3) ?
C28 C29 H29 . . 120.0 ?
C30 C29 H29 . . 120.0 ?
C25 C30 C29 . . 120.0(3) ?
C25 C30 H30 . . 120.0 ?
C29 C30 H30 . . 120.0 ?
C7 P1 C7 . 2_656 105.24(18) ?
C7 P1 C13 . . 111.92(12) ?
C7 P1 C13 2_656 . 110.91(12) ?
C7 P1 C13 . 2_656 110.91(12) ?
C7 P1 C13 2_656 2_656 111.92(12) ?
C13 P1 C13 . 2_656 106.06(18) ?
C19 P2 C19 . 2_756 105.36(19) ?
C19 P2 C25 . . 110.98(13) ?
C19 P2 C25 2_756 . 111.10(12) ?
C19 P2 C25 . 2_756 111.10(12) ?
C19 P2 C25 2_756 2_756 110.98(13) ?
C25 P2 C25 . 2_756 107.36(19) ?
C1 S2 C2 . . 97.48(15) ?
C1 S3 C3 . . 97.53(15) ?
C2 S4 Au1 . . 99.44(10) ?
C3 S5 Au1 . . 99.35(9) ?
C4 S6 Au1 . . 99.27(10) ?
C5 S7 Au1 . . 100.09(10) ?
C6 S8 C4 . . 97.25(16) ?
C6 S9 C5 . . 96.93(16) ?
C32 C31 H31A . . 109.5 ?
C32 C31 H31B . . 109.5 ?
H31A C31 H31B . . 109.5 ?
C32 C31 H31C . . 109.5 ?
H31A C31 H31C . . 109.5 ?
H31B C31 H31C . . 109.5 ?
O1 C32 C33 . . 130.7(9) ?
O1 C32 C31 . . 116.1(10) ?
C33 C32 C31 . . 113.1(9) ?
C32 C33 H33A . . 109.5 ?
C32 C33 H33B . . 109.5 ?
H33A C33 H33B . . 109.5 ?
C32 C33 H33C . . 109.5 ?
H33A C33 H33C . . 109.5 ?
H33B C33 H33C . . 109.5 ?

loop_
_geom_bond_atom_site_label_1
_geom_bond_atom_site_label_2
_geom_bond_site_symmetry_2
_geom_bond_distance
_geom_bond_publ_flag
Au1 S7 . 2.3057(8) y
Au1 S4 . 2.3166(7) y
Au1 S5 . 2.3191(7) y
Au1 S6 . 2.3233(7) y
C1 S1 . 1.645(3) y
C1 S2 . 1.723(4) y
C1 S3 . 1.730(4) y
C2 C3 . 1.345(4) y
C2 S4 . 1.742(3) y
C2 S2 . 1.747(3) y
C3 S5 . 1.739(3) y
C3 S3 . 1.743(3) y
C4 C5 . 1.340(4) y
C4 S8 . 1.745(3) y
C4 S6 . 1.746(3) y
C5 S9 . 1.736(3) y
C5 S7 . 1.744(3) y
C6 S10 . 1.639(4) y
C6 S9 . 1.725(4) y
C6 S8 . 1.729(4) y
C7 C12 . 1.384(4) ?
C7 C8 . 1.393(4) ?
C7 P1 . 1.795(3) ?
C8 C9 . 1.374(4) ?
C8 H8 . 0.9300 ?
C9 C10 . 1.375(5) ?
C9 H9 . 0.9300 ?
C10 C11 . 1.370(5) ?
C10 H10 . 0.9300 ?
C11 C12 . 1.388(4) ?
C11 H11 . 0.9300 ?
C12 H12 . 0.9300 ?
C13 C14 . 1.385(4) ?
C13 C18 . 1.396(4) ?
C13 P1 . 1.797(3) ?
C14 C15 . 1.389(4) ?
C14 H14 . 0.9300 ?
C15 C16 . 1.364(5) ?
C15 H15 . 0.9300 ?
C16 C17 . 1.376(5) ?
C16 H16 . 0.9300 ?
C17 C18 . 1.371(4) ?
C17 H17 . 0.9300 ?
C18 H18 . 0.9300 ?
C19 C20 . 1.379(4) ?
C19 C24 . 1.392(4) ?
C19 P2 . 1.792(3) ?
C20 C21 . 1.381(5) ?
C20 H20 . 0.9300 ?
C21 C22 . 1.366(5) ?
C21 H21 . 0.9300 ?
C22 C23 . 1.366(5) ?
C22 H22 . 0.9300 ?
C23 C24 . 1.376(4) ?
C23 H23 . 0.9300 ?
C24 H24 . 0.9300 ?
C25 C30 . 1.376(4) ?
C25 C26 . 1.386(4) ?
C25 P2 . 1.796(3) ?
C26 C27 . 1.372(4) ?
C26 H26 . 0.9300 ?
C27 C28 . 1.368(5) ?
C27 H27 . 0.9300 ?
C28 C29 . 1.372(5) ?
C28 H28 . 0.9300 ?
C29 C30 . 1.389(5) ?
C29 H29 . 0.9300 ?
C30 H30 . 0.9300 ?
P1 C7 2_656 1.795(3) ?
P1 C13 2_656 1.797(3) ?
P2 C19 2_756 1.792(3) ?
P2 C25 2_756 1.796(3) ?
O1 C32 . 1.162(8) ?
C31 C32 . 1.483(8) ?
C31 H31A . 0.9600 ?
C31 H31B . 0.9600 ?
C31 H31C . 0.9600 ?
C32 C33 . 1.460(8) ?
C33 H33A . 0.9600 ?
C33 H33B . 0.9600 ?
C33 H33C . 0.9600 ?

loop_
_geom_torsion_atom_site_label_1
_geom_torsion_atom_site_label_2
_geom_torsion_atom_site_label_3
_geom_torsion_atom_site_label_4
_geom_torsion_site_symmetry_4
_geom_torsion
S4 C2 C3 S5 . 0.2(4)
S2 C2 C3 S5 . -178.12(17)
S4 C2 C3 S3 . 178.02(16)
S2 C2 C3 S3 . -0.3(3)
S8 C4 C5 S9 . 0.1(4)
S6 C4 C5 S9 . 179.40(18)
S8 C4 C5 S7 . 179.68(17)
S6 C4 C5 S7 . -1.0(4)
C12 C7 C8 C9 . -0.8(5)
P1 C7 C8 C9 . -177.3(3)
C7 C8 C9 C10 . 0.4(5)
C8 C9 C10 C11 . 0.4(5)
C9 C10 C11 C12 . -0.7(5)
C8 C7 C12 C11 . 0.5(4)
P1 C7 C12 C11 . 176.8(2)
C10 C11 C12 C7 . 0.2(5)
C18 C13 C14 C15 . -0.4(5)
P1 C13 C14 C15 . -175.5(3)
C13 C14 C15 C16 . -0.8(5)
C14 C15 C16 C17 . 1.2(5)
C15 C16 C17 C18 . -0.4(5)
C16 C17 C18 C13 . -0.8(5)
C14 C13 C18 C17 . 1.2(4)
P1 C13 C18 C17 . 176.5(2)
C24 C19 C20 C21 . 0.0(5)
P2 C19 C20 C21 . -175.8(3)
C19 C20 C21 C22 . -0.3(6)
C20 C21 C22 C23 . -0.2(7)
C21 C22 C23 C24 . 0.9(6)
C22 C23 C24 C19 . -1.1(5)
C20 C19 C24 C23 . 0.7(5)
P2 C19 C24 C23 . 176.6(3)
C30 C25 C26 C27 . -1.0(5)
P2 C25 C26 C27 . -179.0(3)
C25 C26 C27 C28 . 0.4(5)
C26 C27 C28 C29 . 0.4(6)
C27 C28 C29 C30 . -0.7(6)
C26 C25 C30 C29 . 0.7(5)
P2 C25 C30 C29 . 178.6(3)
C28 C29 C30 C25 . 0.2(6)
C12 C7 P1 C7 2_656 -123.6(3)
C8 C7 P1 C7 2_656 52.7(2)
C12 C7 P1 C13 . -3.1(3)
C8 C7 P1 C13 . 173.3(2)
C12 C7 P1 C13 2_656 115.2(2)
C8 C7 P1 C13 2_656 -68.5(3)
C14 C13 P1 C7 . -115.0(3)
C18 C13 P1 C7 . 69.9(3)
C14 C13 P1 C7 2_656 2.3(3)
C18 C13 P1 C7 2_656 -172.9(2)
C14 C13 P1 C13 2_656 124.0(3)
C18 C13 P1 C13 2_656 -51.2(2)
C20 C19 P2 C19 2_756 124.0(3)
C24 C19 P2 C19 2_756 -51.8(2)
C20 C19 P2 C25 . 3.7(3)
C24 C19 P2 C25 . -172.2(2)
C20 C19 P2 C25 2_756 -115.7(3)
C24 C19 P2 C25 2_756 68.5(3)
C30 C25 P2 C19 . 112.1(3)
C26 C25 P2 C19 . -70.0(3)
C30 C25 P2 C19 2_756 -4.8(3)
C26 C25 P2 C19 2_756 173.1(2)
C30 C25 P2 C25 2_756 -126.3(3)
C26 C25 P2 C25 2_756 51.6(2)
S1 C1 S2 C2 . 178.1(3)
S3 C1 S2 C2 . -2.0(3)
C3 C2 S2 C1 . 1.4(3)
S4 C2 S2 C1 . -177.0(2)
S1 C1 S3 C3 . -178.2(3)
S2 C1 S3 C3 . 1.9(3)
C2 C3 S3 C1 . -1.0(3)
S5 C3 S3 C1 . 177.0(2)
C3 C2 S4 Au1 . -0.6(3)
S2 C2 S4 Au1 . 177.61(15)
S5 Au1 S4 C2 . 0.63(10)
S6 Au1 S4 C2 . 177.97(10)
C2 C3 S5 Au1 . 0.4(3)
S3 C3 S5 Au1 . -177.39(15)
S7 Au1 S5 C3 . 176.82(10)
S4 Au1 S5 C3 . -0.58(10)
C5 C4 S6 Au1 . -2.3(3)
S8 C4 S6 Au1 . 176.91(16)
S7 Au1 S6 C4 . 3.42(11)
S4 Au1 S6 C4 . -179.13(11)
C4 C5 S7 Au1 . 3.8(3)
S9 C5 S7 Au1 . -176.69(15)
S5 Au1 S7 C5 . 173.48(11)
S6 Au1 S7 C5 . -3.80(11)
S10 C6 S8 C4 . 179.1(3)
S9 C6 S8 C4 . -1.5(3)
C5 C4 S8 C6 . 0.8(3)
S6 C4 S8 C6 . -178.5(2)
S10 C6 S9 C5 . -179.1(3)
S8 C6 S9 C5 . 1.5(3)
C4 C5 S9 C6 . -1.0(3)
S7 C5 S9 C6 . 179.4(2)
